data_4320577
loop_
_publ_author_name
'T.-Y. Chen'
'J. Vaissermann'
'P. Doppelt'

_publ_contact_author
;
Dr. Pascal Doppelt, Groupe CVD, ESPCI-CNRS, 10 rue Vauquelin,
75231 Paris cedex 05, France
;
_publ_contact_author_email 'Pascal.Doppelt@espci.fr '
_publ_contact_author_fax '33 1 40 79 44 25 '
_publ_contact_author_phone '33 1 40 79 45 28 '
_publ_section_title
;
 Formation Study and X-ray Structures of Dinuclear \b-Diketonate Copper(I)
 Complexes with Conjugated Ene-Yne Lewis Base. Implications for the Use of
 (hfac)Cu(MHY) as a Precursor for Copper CVD
;
_journal_name_full 'Inorganic Chemistry'
_journal_page_first 6167
_journal_page_last 6171
_journal_paper_doi 10.1021/ic010502t
_journal_volume 40
_journal_year 2001
_chemical_compound_source
;
?
;
_chemical_formula_moiety ' C16 H10 Cu2 F12 O4'
_chemical_formula_sum 'C16 H10 Cu2 F12 O4'
_chemical_formula_weight 621.31
_chemical_name_systematic
;
  ?
;
_space_group_IT_number 41
_symmetry_cell_setting orthorhombic
_symmetry_space_group_name_Hall 'C -2ac -2ac'
_symmetry_space_group_name_H-M 'C c 2 a'
_atom_sites_solution_hydrogens geom
_atom_sites_solution_primary direct
_cell_angle_alpha 90
_cell_angle_beta 90
_cell_angle_gamma 90
_cell_formula_units_Z 8
_cell_length_a 12.280(3)
_cell_length_b 13.531(3)
_cell_length_c 25.461(5)
_cell_measurement_reflns_used 25
_cell_measurement_temperature 230
_cell_measurement_theta_max 14.3
_cell_measurement_theta_min 14
_cell_volume 4230.6(16)
_computing_cell_refinement 'CAD-4 software (Enraf-Nonius, 1989)'
_computing_data_collection 'CAD-4 software (Enraf-Nonius, 1989)'
_computing_data_reduction
;
RC93 (Watkin, D.J., Prout, C.K., Lilley, P.M.deQ. 1994)
;
_computing_molecular_graphics
;
  CAMERON (Watkin, Prout & Pearce,  1996)
;
_computing_publication_material
;
CRYSTALS Issue 10 (Watkin, Prout, Carruthers & Betteridge, 1996)
;
_computing_structure_refinement
;
CRYSTALS Issue 10 (Watkin, Prout, Carruthers & Betteridge, 1996)
;
_diffrn_ambient_temperature 230
_diffrn_measurement_device 'Enraf-nonius CAD4 '
_diffrn_measurement_method 2\q/\w
_diffrn_radiation_monochromator graphite
_diffrn_radiation_type 'Mo K\a'
_diffrn_radiation_wavelength 0.71069
_diffrn_reflns_limit_h_max 16
_diffrn_reflns_limit_h_min 0
_diffrn_reflns_limit_k_max 17
_diffrn_reflns_limit_k_min 0
_diffrn_reflns_limit_l_max 33
_diffrn_reflns_limit_l_min 0
_diffrn_reflns_number 2827
_diffrn_reflns_theta_max 28
_diffrn_reflns_theta_min 1
_diffrn_standards_decay_% 5.04
_diffrn_standards_interval_time 3600
_diffrn_standards_number 2
_exptl_absorpt_coefficient_mu 2.14
_exptl_absorpt_correction_T_max 1.00
_exptl_absorpt_correction_T_min 0.82
_exptl_absorpt_correction_type DIFABS
_exptl_absorpt_process_details 'refined from delta-F'
_exptl_crystal_colour 'yellow '
_exptl_crystal_density_diffrn 1.95
_exptl_crystal_description 'needle '
_exptl_crystal_F_000 2437.65
_exptl_crystal_size_max 0.7
_exptl_crystal_size_mid 0.18
_exptl_crystal_size_min 0.16
_refine_diff_density_max 0.62
_refine_diff_density_min -0.37
_refine_ls_extinction_coef 68
_refine_ls_extinction_method 'Larson 1970 Crystallographic Computing eq 22'
_refine_ls_goodness_of_fit_obs 2.3253
_refine_ls_hydrogen_treatment constr
_refine_ls_matrix_type full
_refine_ls_number_parameters 303
_refine_ls_number_reflns 1490
_refine_ls_R_factor_obs 0.0478
_refine_ls_shift/esd_max 0.745220
_refine_ls_structure_factor_coef F
_refine_ls_weighting_scheme calc
_refine_ls_wR_factor_obs 0.0485
_reflns_number_observed 1490
_reflns_number_total 2648
_reflns_observed_criterion >3.00\s(I)
_cod_data_source_file ic010502t_1.cif
_cod_data_source_block Compound[Cu2(hfac)2(HY)]
_cod_depositor_comments
;
The following automatic conversions were performed:

'_symmetry_cell_setting' value 'orthorhombic ' changed to
'orthorhombic' according to the built-in table from CIF Core
dictionary named 'cif_core.dic' version 2.4.1 from 2010-06-29.

Automatic conversion script
Id: cif_fix_values 1646 2011-03-28 12:23:43Z adriana 

The following automatic conversions were performed:

'_atom_sites_solution_primary' value 'Direct_Methods' was changed to
'direct'.

'_atom_sites_solution_hydrogens' value 'Geometric' was changed to
'geom'.

Automatic conversion script
Id: cif_fix_values 6452 2018-10-05 10:23:21Z andrius 
;
_cod_original_cell_volume 4230(2)
_cod_original_sg_symbol_H-M 'C c 2 a '
_cod_original_formula_sum ' C16 H10 Cu2 F12 O4 '
_cod_database_code 4320577

loop_
_symmetry_equiv_pos_as_xyz
x,y,z
x+1/2,y+1/2,z
-x+1/2,y,z+1/2
-x,y+1/2,z+1/2
-x,y,-z
-x+1/2,y+1/2,-z
x+1/2,y,-z+1/2
x,y+1/2,-z+1/2

loop_
_atom_site_aniso_label
_atom_site_aniso_U_11
_atom_site_aniso_U_22
_atom_site_aniso_U_33
_atom_site_aniso_U_23
_atom_site_aniso_U_13
_atom_site_aniso_U_12
CU1 0.0460(7) 0.0452(7) 0.0313(6) 0.0031(8) -0.0050(8) -0.0029(8)
CU2 0.0352(7) 0.0335(7) 0.0510(8) 0.0040(9) -0.0007(8) 0.0021(9)
O1 0.055(6) 0.058(6) 0.030(5) 0.009(4) -0.004(4) -0.024(5)
O2 0.058(6) 0.052(6) 0.033(4) 0.008(4) -0.009(4) -0.015(5)
O3 0.045(6) 0.037(5) 0.059(6) 0.005(5) 0.000(5) -0.007(5)
O4 0.040(4) 0.020(5) 0.044(5) 0.008(4) -0.001(4) 0.003(3)
C1 0.11(1) 0.06(1) 0.07(1) -0.023(9) -0.01(1) -0.02(1)
C2 0.06(1) 0.06(1) 0.06(1) -0.007(8) 0.011(8) -0.020(8)
C3 0.050(8) 0.044(7) 0.036(6) 0.011(6) 0.010(7) 0.011(8)
C4 0.043(7) 0.026(6) 0.023(6) 0.002(4) 0.004(5) -0.001(5)
C5 0.038(6) 0.037(7) 0.032(6) -0.008(5) 0.005(5) 0.005(6)
C6 0.022(6) 0.052(8) 0.045(7) -0.001(6) -0.004(5) -0.002(5)
C11 0.035(6) 0.044(9) 0.048(7) 0.020(7) 0.006(6) 0.005(6)
C12 0.048(8) 0.046(8) 0.030(7) 0.007(6) -0.008(5) -0.008(6)
C13 0.029(6) 0.048(8) 0.040(6) 0.003(6) 0.005(5) -0.005(6)
C14 0.10(1) 0.09(1) 0.021(7) 0.020(8) 0.008(8) 0.03(1)
C15 0.058(9) 0.07(1) 0.053(9) 0.00(1) -0.019(7) 0.01(1)
C16 0.053(9) 0.037(8) 0.043(8) 0.007(6) -0.005(7) -0.018(7)
C17 0.047(8) 0.027(7) 0.056(9) -0.002(6) 0.004(7) 0.009(6)
C18 0.036(6) 0.043(7) 0.031(6) -0.006(5) 0.008(5) -0.021(7)
C19 0.057(9) 0.038(8) 0.08(1) 0.009(7) -0.018(9) -0.009(7)
C20 0.039(8) 0.038(8) 0.065(9) 0.012(7) -0.002(7) 0.006(7)
F1 0.042(5) 0.17(1) 0.091(7) 0.054(8) 0.011(5) -0.022(6)
F2 0.073(6) 0.065(7) 0.14(1) -0.022(8) -0.051(6) -0.000(6)
F3 0.039(4) 0.079(6) 0.090(7) 0.040(6) -0.010(4) -0.001(5)
F10 0.110(8) 0.12(1) 0.052(5) 0.015(6) -0.039(5) -0.043(7)
F11 0.14(1) 0.093(9) 0.081(7) -0.026(6) -0.051(8) -0.007(8)
F12 0.043(5) 0.17(1) 0.085(6) 0.008(9) -0.016(5) -0.029(8)

loop_
_atom_site_label
_atom_site_fract_x
_atom_site_fract_y
_atom_site_fract_z
_atom_site_U_iso_or_equiv
_atom_site_occupancy
_atom_site_thermal_displace_type
CU1 0.0020(1) 0.2095(3) 0.36927(5) 0.0398 1.0000 Uani
CU2 0.1020(1) 0.3774(2) 0.45472(6) 0.0390 1.0000 Uani
O1 0.0657(8) 0.3325(7) 0.3383(3) 0.0422 1.0000 Uani
O2 -0.0940(7) 0.1866(7) 0.3105(3) 0.0444 1.0000 Uani
O3 0.1357(8) 0.5206(7) 0.4403(4) 0.0457 1.0000 Uani
O4 -0.0583(7) 0.4002(5) 0.4476(3) 0.0318 1.0000 Uani
C1 -0.066(2) -0.034(1) 0.3782(7) 0.0713 1.0000 Uani
C2 -0.072(1) 0.027(1) 0.4281(7) 0.0570 1.0000 Uani
C3 -0.006(1) 0.115(1) 0.4260(5) 0.0405 1.0000 Uani
C4 0.064(1) 0.1809(9) 0.4376(4) 0.0290 1.0000 Uani
C5 0.140(1) 0.238(1) 0.4671(4) 0.0343 1.0000 Uani
C6 0.2258(9) 0.288(1) 0.4452(5) 0.0371 1.0000 Uani
C11 0.041(1) 0.361(1) 0.2932(5) 0.0389 1.0000 Uani
C12 -0.035(1) 0.322(1) 0.2592(5) 0.0394 1.0000 Uani
C13 -0.0936(9) 0.239(1) 0.2698(5) 0.0376 1.0000 Uani
C14 0.110(2) 0.453(1) 0.2762(5) 0.0512 1.0000 Uani
C15 -0.174(1) 0.202(1) 0.2291(6) 0.0573 1.0000 Uani
C16 0.064(1) 0.580(1) 0.4239(5) 0.0409 1.0000 Uani
C17 -0.045(1) 0.563(1) 0.4140(6) 0.0402 1.0000 Uani
C18 -0.095(1) 0.4745(9) 0.4248(4) 0.0319 1.0000 Uani
C19 0.109(1) 0.683(1) 0.4120(7) 0.0528 1.0000 Uani
C20 -0.217(1) 0.466(1) 0.4098(6) 0.0447 1.0000 Uani
F1 -0.2785(7) 0.445(1) 0.4495(4) 0.0751 1.0000 Uani
F2 -0.2281(8) 0.3904(9) 0.3753(5) 0.0777 1.0000 Uani
F3 -0.2576(7) 0.5449(8) 0.3856(4) 0.0593 1.0000 Uani
F4 0.216(1) 0.690(1) 0.4154(7) 0.095(5) 0.7285 Uiso
F5 0.080(1) 0.717(1) 0.3665(6) 0.087(4) 0.7285 Uiso
F6 0.083(2) 0.743(1) 0.4505(7) 0.110(5) 0.7285 Uiso
F7 0.200(3) 0.673(3) 0.377(2) 0.07(1) 0.2715 Uiso
F8 0.037(2) 0.744(2) 0.395(1) 0.057(8) 0.2715 Uiso
F9 0.164(3) 0.717(3) 0.450(1) 0.08(1) 0.2715 Uiso
F10 -0.1704(9) 0.2465(9) 0.1836(4) 0.0758 1.0000 Uani
F11 -0.160(1) 0.1058(9) 0.2182(4) 0.0899 1.0000 Uani
F12 -0.2761(6) 0.208(1) 0.2466(5) 0.0797 1.0000 Uani
F13 0.217(2) 0.434(2) 0.2851(9) 0.113(7) 0.5793 Uiso
F14 0.100(2) 0.472(1) 0.2262(7) 0.076(5) 0.5793 Uiso
F15 0.087(2) 0.532(2) 0.3053(9) 0.110(7) 0.5793 Uiso
F16 0.186(2) 0.423(2) 0.242(1) 0.11(1) 0.4207 Uiso
F17 0.043(2) 0.521(2) 0.259(1) 0.105(9) 0.4207 Uiso
F18 0.167(2) 0.491(2) 0.3136(9) 0.065(6) 0.4207 Uiso
H11 -0.1118 -0.0950 0.3812 0.08(2) 1.0000 Uiso
H12 0.0110 -0.0531 0.3709 0.08(2) 1.0000 Uiso
H13 -0.0941 0.0074 0.3484 0.08(2) 1.0000 Uiso
H21 -0.0448 -0.0182 0.4579 0.08(2) 1.0000 Uiso
H22 -0.1499 0.0423 0.4354 0.08(2) 1.0000 Uiso
H51 0.1306 0.2398 0.5067 0.08(2) 1.0000 Uiso
H61 0.2769 0.3274 0.4676 0.08(2) 1.0000 Uiso
H62 0.2372 0.2862 0.4061 0.08(2) 1.0000 Uiso
H121 -0.0459 0.3560 0.2241 0.08(2) 1.0000 Uiso
H171 -0.0905 0.6187 0.3972 0.08(2) 1.0000 Uiso

loop_
_atom_type_symbol
_atom_type_scat_dispersion_real
_atom_type_scat_dispersion_imag
_atom_type_scat_Cromer_Mann_a1
_atom_type_scat_Cromer_Mann_b1
_atom_type_scat_Cromer_Mann_a2
_atom_type_scat_Cromer_Mann_b2
_atom_type_scat_Cromer_Mann_a3
_atom_type_scat_Cromer_Mann_b3
_atom_type_scat_Cromer_Mann_a4
_atom_type_scat_Cromer_Mann_b4
_atom_type_scat_Cromer_Mann_c
_atom_type_scat_source
'C   ' 0.0020 0.0020 2.3100 20.8439 1.0200 10.2075 1.5886 0.5687 0.8650 51.6512 0.2156 International_Tables_Vol_IV_Table_2.2B
'H   ' 0.0000 0.0000 0.4930 10.5109 0.3229 26.1257 0.1402 3.1424 0.0408 57.7997 0.0030 International_Tables_Vol_IV_Table_2.2B
'O   ' 0.0080 0.0060 3.0485 13.2771 2.2868 5.7011 1.5463 0.3239 0.8670 32.9089 0.2508 International_Tables_Vol_IV_Table_2.2B
'F   ' 0.0140 0.0100 3.5392 10.2825 2.6412 4.2944 1.5170 0.2615 1.0243 26.1476 0.2776 International_Tables_Vol_IV_Table_2.2B
'Cu  ' 0.2630 1.2660 13.3380 3.5828 7.1676 0.2470 5.6158 11.3966 1.6735 64.8126 1.1910 International_Tables_Vol_IV_Table_2.2B

loop_
_geom_angle_atom_site_label_1
_geom_angle_site_symmetry_1
_geom_angle_atom_site_label_2
_geom_angle_site_symmetry_2
_geom_angle_atom_site_label_3
_geom_angle_site_symmetry_3
_geom_angle
_geom_angle_publ_flag
CU2 . CU1 . O1 . 63.4(3) no
CU2 . CU1 . O2 . 146.1(3) no
O1 . CU1 . O2 . 93.8(4) no
CU2 . CU1 . C3 . 89.0(4) no
O1 . CU1 . C3 . 150.0(5) no
O2 . CU1 . C3 . 116.2(5) no
CU2 . CU1 . C4 . 54.1(4) no
O1 . CU1 . C4 . 111.5(4) no
O2 . CU1 . C4 . 154.7(4) no
C3 . CU1 . C4 . 38.5(5) no
CU1 . CU2 . CU2 5_556 99.73(5) no
CU1 . CU2 . O3 . 127.2(3) no
CU2 5_556 CU2 . O3 . 106.0(3) no
CU1 . CU2 . O4 . 71.8(2) no
CU2 5_556 CU2 . O4 . 48.5(2) no
O3 . CU2 . O4 . 92.1(3) no
CU1 . CU2 . O4 5_556 129.1(2) no
CU2 5_556 CU2 . O4 5_556 35.8(2) no
O3 . CU2 . O4 5_556 96.0(3) no
O4 . CU2 . O4 5_556 82.2(3) no
CU1 . CU2 . C5 . 62.9(4) no
CU2 5_556 CU2 . C5 . 93.8(3) no
O3 . CU2 . C5 . 154.4(4) no
O4 . CU2 . C5 . 113.3(4) no
O4 5_556 CU2 . C5 . 90.6(4) no
CU1 . CU2 . C6 . 77.8(4) no
CU2 5_556 CU2 . C6 . 131.0(4) no
O3 . CU2 . C6 . 114.2(5) no
O4 . CU2 . C6 . 148.1(4) no
O4 5_556 CU2 . C6 . 110.9(4) no
C5 . CU2 . C6 . 41.0(5) no
CU1 . O1 . C11 . 121.7(9) no
CU1 . O2 . C13 . 123.1(8) no
CU2 . O3 . C16 . 121.7(8) no
CU2 . O4 . CU2 5_556 95.7(3) no
CU2 . O4 . C18 . 121.8(7) no
CU2 5_556 O4 . C18 . 118.1(7) no
C2 . C1 . H11 . 111.1(16) no
C2 . C1 . H12 . 109.5(15) no
H11 . C1 . H12 . 109.3(19) no
C2 . C1 . H13 . 108.5(17) no
H11 . C1 . H13 . 109.4(16) no
H12 . C1 . H13 . 109.1(18) no
C1 . C2 . C3 . 113.3(14) no
C1 . C2 . H21 . 106.7(15) no
C3 . C2 . H21 . 109.8(14) no
C1 . C2 . H22 . 108.2(15) no
C3 . C2 . H22 . 111.4(14) no
H21 . C2 . H22 . 107.3(14) no
CU1 . C3 . C2 . 127.4(11) no
CU1 . C3 . C4 . 71.0(8) no
C2 . C3 . C4 . 161.4(13) no
CU1 . C4 . C3 . 70.5(8) no
CU1 . C4 . C5 . 128.5(9) no
C3 . C4 . C5 . 160.7(12) no
CU2 . C5 . C4 . 106.2(9) no
CU2 . C5 . C6 . 68.9(8) no
C4 . C5 . C6 . 123.9(11) no
CU2 . C5 . H51 . 96.1(8) no
C4 . C5 . H51 . 117.7(12) no
C6 . C5 . H51 . 118.4(12) no
CU2 . C6 . C5 . 70.1(7) no
CU2 . C6 . H61 . 95.3(9) no
C5 . C6 . H61 . 120.9(12) no
CU2 . C6 . H62 . 104.4(9) no
C5 . C6 . H62 . 119.6(11) no
H61 . C6 . H62 . 119.5(12) no
O1 . C11 . C12 . 128.4(12) no
O1 . C11 . C14 . 111.7(12) no
C12 . C11 . C14 . 119.9(12) no
C11 . C12 . C13 . 123.6(11) no
C11 . C12 . H121 . 118.0(12) no
C13 . C12 . H121 . 118.4(11) no
O2 . C13 . C12 . 129.2(12) no
O2 . C13 . C15 . 111.8(11) no
C12 . C13 . C15 . 119.0(12) no
C11 . C14 . F13 . 109.0(16) no
C11 . C14 . F14 . 112.2(19) no
F13 . C14 . F14 . 106.7(21) no
C11 . C14 . F15 . 111.9(16) no
F13 . C14 . F15 . 105.0(21) no
F14 . C14 . F15 . 111.6(18) no
C11 . C14 . F16 . 108.0(19) no
F13 . C14 . F16 . 51.3(16) no
F14 . C14 . F16 . 59.5(16) no
F15 . C14 . F16 . 138.9(25) no
C11 . C14 . F17 . 108.2(20) no
F13 . C14 . F17 . 142.7(25) no
F14 . C14 . F17 . 59.0(17) no
F15 . C14 . F17 . 58.9(17) no
F16 . C14 . F17 . 116.5(22) no
C11 . C14 . F18 . 113.8(14) no
F13 . C14 . F18 . 54.6(15) no
F14 . C14 . F18 . 133.9(23) no
F15 . C14 . F18 . 52.0(15) no
F16 . C14 . F18 . 102.5(23) no
F17 . C14 . F18 . 107.9(23) no
C13 . C15 . F10 . 115.4(14) no
C13 . C15 . F11 . 112.1(13) no
F10 . C15 . F11 . 105.1(14) no
C13 . C15 . F12 . 111.3(13) no
F10 . C15 . F12 . 107.8(13) no
F11 . C15 . F12 . 104.3(16) no
O3 . C16 . C17 . 129.2(13) no
O3 . C16 . C19 . 112.9(12) no
C17 . C16 . C19 . 117.9(14) no
C16 . C17 . C18 . 123.2(13) no
C16 . C17 . H171 . 118.5(14) no
C18 . C17 . H171 . 118.3(13) no
O4 . C18 . C17 . 128.9(12) no
O4 . C18 . C20 . 113.9(10) no
C17 . C18 . C20 . 117.1(13) no
C16 . C19 . F4 . 114.1(15) no
C16 . C19 . F5 . 113.4(14) no
F4 . C19 . F5 . 108.1(16) no
C16 . C19 . F6 . 109.0(15) no
F4 . C19 . F6 . 99.0(16) no
F5 . C19 . F6 . 112.5(16) no
C16 . C19 . F7 . 108.4(19) no
F4 . C19 . F7 . 42.8(16) no
F5 . C19 . F7 . 72.7(19) no
F6 . C19 . F7 . 135.4(21) no
C16 . C19 . F8 . 113.8(18) no
F4 . C19 . F8 . 131.6(19) no
F5 . C19 . F8 . 44.2(14) no
F6 . C19 . F8 . 71.6(18) no
F7 . C19 . F8 . 113.3(24) no
C16 . C19 . F9 . 111.9(23) no
F4 . C19 . F9 . 52.7(19) no
F5 . C19 . F9 . 134.7(24) no
F6 . C19 . F9 . 48.5(20) no
F7 . C19 . F9 . 94.9(25) no
F8 . C19 . F9 . 113.0(28) no
C18 . C20 . F1 . 112.9(11) no
C18 . C20 . F2 . 108.5(11) no
F1 . C20 . F2 . 106.9(13) no
C18 . C20 . F3 . 114.3(11) no
F1 . C20 . F3 . 108.2(12) no
F2 . C20 . F3 . 105.5(11) no
C19 . F4 . F7 . 74.1(25) no
C19 . F4 . F9 . 60.6(22) no
F7 . F4 . F9 . 133.4(35) no
C19 . F5 . F7 . 57.4(16) no
C19 . F5 . F8 . 67.0(21) no
F7 . F5 . F8 . 120.0(27) no
C19 . F6 . F8 . 53.5(15) no
C19 . F6 . F9 . 63.4(25) no
F8 . F6 . F9 . 109.9(29) no
C19 . F7 . F4 . 63.1(24) no
C19 . F7 . F5 . 49.9(14) no
F4 . F7 . F5 . 105.3(31) no
C19 . F8 . F5 . 68.7(23) no
C19 . F8 . F6 . 54.9(16) no
F5 . F8 . F6 . 119.6(30) no
C19 . F9 . F4 . 66.7(25) no
C19 . F9 . F6 . 68.1(25) no
F4 . F9 . F6 . 130.5(40) no
C14 . F13 . F16 . 63.2(20) no
C14 . F13 . F18 . 59.6(17) no
F16 . F13 . F18 . 118.2(30) no
C14 . F14 . F16 . 61.6(20) no
C14 . F14 . F17 . 60.5(18) no
F16 . F14 . F17 . 119.8(26) no
C14 . F15 . F17 . 59.4(19) no
C14 . F15 . F18 . 62.2(19) no
F17 . F15 . F18 . 117.7(28) no
C14 . F16 . F13 . 65.5(22) no
C14 . F16 . F14 . 58.9(16) no
F13 . F16 . F14 . 119.1(31) no
C14 . F17 . F14 . 60.5(17) no
C14 . F17 . F15 . 61.7(19) no
F14 . F17 . F15 . 115.2(28) no
C14 . F18 . F13 . 65.7(18) no
C14 . F18 . F15 . 65.8(18) no
F13 . F18 . F15 . 128.8(27) no

loop_
_geom_bond_atom_site_label_1
_geom_bond_site_symmetry_1
_geom_bond_atom_site_label_2
_geom_bond_site_symmetry_2
_geom_bond_distance
_geom_bond_publ_flag
CU1 . CU2 . 3.377(2) yes
CU1 . O1 . 2.001(9) yes
CU1 . O2 . 1.930(8) yes
CU1 . C3 . 1.93(1) yes
CU1 . C4 . 1.94(1) yes
CU2 . CU2 5_556 3.404(3) yes
CU2 . O3 . 2.016(9) yes
CU2 . O4 . 2.001(8) yes
CU2 . O4 5_556 2.564(8) yes
CU2 . C5 . 1.97(1) yes
CU2 . C6 . 1.95(1) yes
O1 . C11 . 1.25(1) yes
O2 . C13 . 1.26(1) yes
O3 . C16 . 1.26(2) yes
O4 . C18 . 1.25(1) yes
C1 . C2 . 1.51(2) yes
C1 . H11 . 1.00(2) no
C1 . H12 . 1.00(2) no
C1 . H13 . 1.00(2) no
C2 . C3 . 1.44(2) yes
C2 . H21 . 1.03(2) no
C2 . H22 . 1.00(2) no
C3 . C4 . 1.27(2) yes
C4 . C5 . 1.42(2) yes
C5 . C6 . 1.38(2) yes
C5 . H51 . 1.01(1) no
C6 . H61 . 1.00(1) no
C6 . H62 . 1.01(1) no
C11 . C12 . 1.38(2) yes
C11 . C14 . 1.57(2) yes
C12 . C13 . 1.36(2) yes
C12 . H121 . 1.01(1) no
C13 . C15 . 1.52(2) yes
C14 . F13 . 1.36(3) yes
C14 . F14 . 1.30(2) yes
C14 . F15 . 1.33(3) yes
C14 . F16 . 1.34(3) yes
C14 . F17 . 1.30(3) yes
C14 . F18 . 1.29(3) yes
C15 . F10 . 1.31(2) yes
C15 . F11 . 1.34(2) yes
C15 . F12 . 1.33(2) yes
C16 . C17 . 1.38(2) yes
C16 . C19 . 1.54(2) yes
C17 . C18 . 1.37(2) yes
C17 . H171 . 1.03(1) no
C18 . C20 . 1.54(2) yes
C19 . F4 . 1.33(2) yes
C19 . F5 . 1.30(2) yes
C19 . F6 . 1.31(2) yes
C19 . F7 . 1.43(4) yes
C19 . F8 . 1.28(3) yes
C19 . F9 . 1.26(4) yes
C20 . F1 . 1.29(2) yes
C20 . F2 . 1.35(2) yes
C20 . F3 . 1.33(2) yes
F4 . F7 . 1.01(4) yes
F4 . F9 . 1.15(4) yes
F5 . F7 . 1.62(4) yes
F5 . F8 . 0.97(3) yes
F6 . F8 . 1.51(3) yes
F6 . F9 . 1.05(4) yes
F13 . F16 . 1.17(3) yes
F13 . F18 . 1.22(3) yes
F14 . F16 . 1.31(3) yes
F14 . F17 . 1.28(3) yes
F15 . F17 . 1.30(3) yes
F15 . F18 . 1.15(3) yes
